data_4310829
loop_
_publ_author_name
'Xiao-Xia Lu'
'Chi-Kwan Li'
'Eddie Chung-Chin Cheng'
'Nianyong Zhu'
'Vivian Wing-Wah Yam'

_publ_section_title
;
 Syntheses, Structural Characterization, and Host-Guest Chemistry of
 Ethynylcrown Ether Containing Polynuclear Gold(I) Complexes
;
_journal_name_full 'Inorganic Chemistry'
_journal_page_first 2225
_journal_page_last 2227
_journal_paper_doi 10.1021/ic0499603
_journal_volume 43
_journal_year 2004
_chemical_formula_moiety 'C60 H60 Au2 P4'
_chemical_formula_sum 'C56 H52 Au2 Cl4 O5 P2'
_chemical_formula_weight 1402.65
_chemical_name_systematic
;
 ?
;
_space_group_IT_number 60
_symmetry_cell_setting orthorhombic
_symmetry_space_group_name_Hall '-P 2n 2ab'
_symmetry_space_group_name_H-M 'P b c n'
_atom_sites_solution_hydrogens geom
_atom_sites_solution_primary direct
_atom_sites_solution_secondary difmap
_audit_creation_method SHELXL-97
_cell_angle_alpha 90.00
_cell_angle_beta 90.00
_cell_angle_gamma 90.00
_cell_formula_units_Z 4
_cell_length_a 20.522(4)
_cell_length_b 16.114(3)
_cell_length_c 16.701(3)
_cell_measurement_reflns_used 0
_cell_measurement_temperature 301(2)
_cell_measurement_theta_max 0
_cell_measurement_theta_min 0
_cell_volume 5522.9(18)
_computing_molecular_graphics 'Ortep-3 for Windows (Farrugia, 1997)'
_computing_publication_material 'WinGX publication routines (Farrugia, 1999)'
_computing_structure_refinement 'SHELXL-97 (Sheldrick, 1997)'
_computing_structure_solution 'SHELXS-97 (Sheldrick, 1997)'
_diffrn_ambient_temperature 301(2)
_diffrn_measured_fraction_theta_full 0.933
_diffrn_measured_fraction_theta_max 0.933
_diffrn_radiation_monochromator graphite
_diffrn_radiation_source 'fine-focus sealed tube'
_diffrn_radiation_type MoK\a
_diffrn_radiation_wavelength 0.71073
_diffrn_reflns_av_R_equivalents 0.0455
_diffrn_reflns_av_sigmaI/netI 0.0573
_diffrn_reflns_limit_h_max 18
_diffrn_reflns_limit_h_min -24
_diffrn_reflns_limit_k_max 19
_diffrn_reflns_limit_k_min -19
_diffrn_reflns_limit_l_max 18
_diffrn_reflns_limit_l_min -17
_diffrn_reflns_number 19984
_diffrn_reflns_theta_full 25.52
_diffrn_reflns_theta_max 25.52
_diffrn_reflns_theta_min 1.61
_exptl_absorpt_coefficient_mu 5.604
_exptl_absorpt_correction_type none
_exptl_crystal_colour yellow
_exptl_crystal_density_diffrn 1.687
_exptl_crystal_density_method 'not measured'
_exptl_crystal_description prism
_exptl_crystal_F_000 2736
_exptl_crystal_size_max 0.5
_exptl_crystal_size_mid 0.15
_exptl_crystal_size_min 0.1
_refine_diff_density_max 0.666
_refine_diff_density_min -1.078
_refine_diff_density_rms 0.120
_refine_ls_extinction_method none
_refine_ls_goodness_of_fit_ref 0.961
_refine_ls_hydrogen_treatment mixed
_refine_ls_matrix_type full
_refine_ls_number_parameters 309
_refine_ls_number_reflns 4812
_refine_ls_number_restraints 0
_refine_ls_restrained_S_all 0.961
_refine_ls_R_factor_all 0.0619
_refine_ls_R_factor_gt 0.0382
_refine_ls_shift/su_max 0.001
_refine_ls_shift/su_mean 0.000
_refine_ls_structure_factor_coef Fsqd
_refine_ls_weighting_details 'calc w=1/[\s^2^(Fo^2^)+(0.0711P)^2^+0.0000P] where P=(Fo^2^+2Fc^2^)/3'
_refine_ls_weighting_scheme calc
_refine_ls_wR_factor_gt 0.1039
_refine_ls_wR_factor_ref 0.1182
_reflns_number_gt 3214
_reflns_number_total 4812
_reflns_threshold_expression >2sigma(I)
_cod_data_source_file ic0499603si20040108_033141_1.cif
_cod_data_source_block mar228a
_cod_original_cell_volume 5522.9(19)
_cod_database_code 4310829

loop_
_symmetry_equiv_pos_as_xyz
'x, y, z'
'-x+1/2, -y+1/2, z+1/2'
'x+1/2, -y+1/2, -z'
'-x, y, -z+1/2'
'-x, -y, -z'
'x-1/2, y-1/2, -z-1/2'
'-x-1/2, y-1/2, z'
'x, -y, z-1/2'

loop_
_atom_site_label
_atom_site_type_symbol
_atom_site_fract_x
_atom_site_fract_y
_atom_site_fract_z
_atom_site_U_iso_or_equiv
_atom_site_adp_type
_atom_site_occupancy
_atom_site_symmetry_multiplicity
_atom_site_calc_flag
_atom_site_refinement_flags
_atom_site_disorder_assembly
_atom_site_disorder_group
Au1 Au 0.369664(14) 0.644595(15) 0.092650(15) 0.05103(13) Uani 1 1 d . . .
P1 P 0.30812(9) 0.55202(10) 0.02241(10) 0.0486(4) Uani 1 1 d . . .
O1 O 0.4471(6) 1.0853(6) 0.2032(5) 0.054(3) Uiso 0.50 1 d P . .
O1' O 0.4745(6) 1.0873(6) 0.1788(6) 0.063(3) Uiso 0.50 1 d P . .
O2 O 0.4133(8) 1.2350(9) 0.1716(8) 0.104(4) Uiso 0.50 1 d P . .
O2' O 0.4513(9) 1.2317(10) 0.1295(10) 0.118(5) Uiso 0.50 1 d P . .
O3 O 0.5101(18) 1.3399(11) 0.237(2) 0.079(7) Uiso 0.25 1 d P . .
O3' O 0.547(2) 1.332(2) 0.195(2) 0.143(12) Uiso 0.25 1 d P . .
C1 C 0.4234(4) 0.7284(4) 0.1535(4) 0.0567(18) Uani 1 1 d . . .
C2 C 0.4505(3) 0.7849(4) 0.1844(4) 0.0474(16) Uani 1 1 d . . .
C3 C 0.4776(3) 0.8587(4) 0.2198(3) 0.0438(14) Uani 1 1 d . . .
C4 C 0.4561(4) 0.9354(4) 0.1876(4) 0.0536(17) Uani 1 1 d . . .
H4 H 0.4269 0.9354 0.1450 0.064 Uiso 1 1 calc R . .
C5 C 0.4774(4) 1.0087(4) 0.2177(4) 0.063(2) Uani 1 1 d . . .
C6 C 0.4119(10) 1.0955(11) 0.1342(10) 0.047(5) Uiso 0.50 1 d P . .
H6A H 0.3715 1.0644 0.1378 0.056 Uiso 0.50 1 calc PR . .
H6B H 0.4366 1.0742 0.0891 0.056 Uiso 0.50 1 calc PR . .
C6' C 0.4284(11) 1.0949(13) 0.1175(13) 0.065(6) Uiso 0.50 1 d P . .
H6'1 H 0.3861 1.0756 0.1355 0.078 Uiso 0.50 1 calc PR . .
H6'2 H 0.4413 1.0627 0.0712 0.078 Uiso 0.50 1 calc PR . .
C7 C 0.3978(10) 1.1820(10) 0.1219(10) 0.061(4) Uiso 0.50 1 d P . .
H7A H 0.4179 1.1977 0.0716 0.074 Uiso 0.50 1 calc PR . .
H7B H 0.3510 1.1865 0.1143 0.074 Uiso 0.50 1 calc PR . .
C7' C 0.4258(13) 1.1823(15) 0.0979(13) 0.094(6) Uiso 0.50 1 d P . .
H7'1 H 0.4395 1.1864 0.0424 0.113 Uiso 0.50 1 calc PR . .
H7'2 H 0.3801 1.1973 0.0990 0.113 Uiso 0.50 1 calc PR . .
C8 C 0.4173(16) 1.3264(17) 0.1702(16) 0.123(9) Uiso 0.50 1 d P . .
H8A H 0.4429 1.3409 0.1234 0.148 Uiso 0.50 1 calc PR . .
H8B H 0.3735 1.3465 0.1603 0.148 Uiso 0.50 1 calc PR . .
C8' C 0.4436(14) 1.3195(15) 0.1305(15) 0.107(7) Uiso 0.50 1 d P . .
H8'1 H 0.4507 1.3397 0.0764 0.129 Uiso 0.50 1 calc PR . .
H8'2 H 0.3986 1.3314 0.1441 0.129 Uiso 0.50 1 calc PR . .
C9 C 0.4399(18) 1.3694(16) 0.2282(19) 0.141(10) Uiso 0.50 1 d P . .
C9' C 0.4834(19) 1.3661(17) 0.1820(18) 0.141(10) Uiso 0.50 1 d P . .
C10 C 0.2389(3) 0.5978(4) -0.0296(4) 0.0536(18) Uani 1 1 d . . .
C11 C 0.1823(4) 0.5545(5) -0.0456(4) 0.067(2) Uani 1 1 d . . .
H11 H 0.1787 0.4997 -0.0287 0.081 Uiso 1 1 calc R . .
C12 C 0.1309(4) 0.5910(7) -0.0862(5) 0.079(3) Uani 1 1 d . . .
H12 H 0.0933 0.5607 -0.0971 0.095 Uiso 1 1 calc R . .
C13 C 0.1357(5) 0.6693(7) -0.1093(6) 0.089(3) Uani 1 1 d . . .
H13 H 0.1008 0.6939 -0.1357 0.107 Uiso 1 1 calc R . .
C14 C 0.1911(5) 0.7154(6) -0.0952(4) 0.083(3) Uani 1 1 d . . .
H14 H 0.1941 0.7701 -0.1126 0.100 Uiso 1 1 calc R . .
C15 C 0.2417(4) 0.6790(5) -0.0549(4) 0.068(2) Uani 1 1 d . . .
H15 H 0.2790 0.7099 -0.0444 0.082 Uiso 1 1 calc R . .
C16 C 0.3543(4) 0.4963(4) -0.0524(4) 0.0518(17) Uani 1 1 d . . .
C17 C 0.3321(5) 0.4807(6) -0.1284(5) 0.087(3) Uani 1 1 d . . .
H17 H 0.2924 0.5024 -0.1451 0.105 Uiso 1 1 calc R . .
C18 C 0.3690(6) 0.4324(7) -0.1804(5) 0.106(4) Uani 1 1 d . . .
H18 H 0.3528 0.4206 -0.2311 0.127 Uiso 1 1 calc R . .
C19 C 0.4277(5) 0.4022(6) -0.1588(5) 0.086(3) Uani 1 1 d . . .
H19 H 0.4527 0.3722 -0.1950 0.103 Uiso 1 1 calc R . .
C20 C 0.4498(6) 0.4165(7) -0.0832(6) 0.111(4) Uani 1 1 d . . .
H20 H 0.4896 0.3948 -0.0666 0.133 Uiso 1 1 calc R . .
C21 C 0.4126(5) 0.4633(6) -0.0315(5) 0.084(3) Uani 1 1 d . . .
H21 H 0.4282 0.4727 0.0200 0.101 Uiso 1 1 calc R . .
C22 C 0.2740(4) 0.4724(4) 0.0858(4) 0.0523(17) Uani 1 1 d . . .
C23 C 0.2678(4) 0.3906(5) 0.0621(5) 0.074(2) Uani 1 1 d . . .
H23 H 0.2819 0.3747 0.0115 0.088 Uiso 1 1 calc R . .
C24 C 0.2406(6) 0.3319(6) 0.1132(6) 0.094(3) Uani 1 1 d . . .
H24 H 0.2391 0.2766 0.0974 0.112 Uiso 1 1 calc R . .
C25 C 0.2162(5) 0.3539(6) 0.1859(5) 0.091(3) Uani 1 1 d . . .
H25 H 0.1968 0.3146 0.2190 0.110 Uiso 1 1 calc R . .
C26 C 0.2211(5) 0.4377(7) 0.2102(5) 0.091(3) Uani 1 1 d . . .
H26 H 0.2051 0.4540 0.2598 0.109 Uiso 1 1 calc R . .
C27 C 0.2494(5) 0.4950(5) 0.1604(4) 0.074(2) Uani 1 1 d . . .
H27 H 0.2521 0.5500 0.1767 0.089 Uiso 1 1 calc R . .
C28 C 0.6041(9) 0.1715(13) 0.1464(9) 0.207(9) Uani 1 1 d . . .
H28A H 0.5932 0.2259 0.1674 0.248 Uiso 1 1 calc R . .
H28B H 0.5736 0.1318 0.1688 0.248 Uiso 1 1 calc R . .
Cl1 Cl 0.6803(3) 0.1461(3) 0.1743(3) 0.1756(18) Uani 1 1 d . . .
Cl2 Cl 0.5966(3) 0.1724(4) 0.0441(3) 0.208(2) Uani 1 1 d . . .

loop_
_atom_site_aniso_label
_atom_site_aniso_U_11
_atom_site_aniso_U_22
_atom_site_aniso_U_33
_atom_site_aniso_U_23
_atom_site_aniso_U_13
_atom_site_aniso_U_12
Au1 0.0427(2) 0.05038(19) 0.0600(2) -0.00468(11) -0.00954(12) -0.00188(12)
P1 0.0381(11) 0.0548(10) 0.0531(9) -0.0085(7) -0.0045(7) -0.0040(8)
C1 0.052(5) 0.061(4) 0.057(4) 0.001(3) -0.007(3) 0.008(4)
C2 0.044(5) 0.042(4) 0.055(3) -0.006(3) -0.006(3) -0.001(3)
C3 0.033(4) 0.047(3) 0.051(4) 0.000(3) 0.003(3) -0.001(3)
C4 0.045(5) 0.058(4) 0.058(4) -0.004(3) -0.011(3) 0.001(4)
C5 0.075(6) 0.043(4) 0.071(4) 0.006(3) -0.027(4) 0.003(4)
C10 0.040(5) 0.071(5) 0.049(3) -0.015(3) 0.001(3) 0.000(4)
C11 0.050(6) 0.083(5) 0.069(5) -0.010(4) -0.005(4) 0.002(4)
C12 0.047(6) 0.111(8) 0.078(6) -0.021(5) -0.020(4) 0.007(5)
C13 0.084(9) 0.111(8) 0.073(6) -0.012(5) -0.020(5) 0.035(6)
C14 0.084(8) 0.087(6) 0.079(5) 0.002(4) -0.022(5) 0.010(6)
C15 0.064(6) 0.070(5) 0.070(5) -0.005(4) -0.014(4) 0.007(4)
C16 0.042(5) 0.057(4) 0.057(4) -0.002(3) -0.006(3) 0.000(3)
C17 0.060(7) 0.128(8) 0.074(5) -0.023(5) -0.006(5) 0.023(6)
C18 0.101(10) 0.153(10) 0.064(6) -0.040(5) 0.000(5) 0.032(7)
C19 0.059(7) 0.114(7) 0.085(6) -0.029(5) 0.018(5) 0.013(6)
C20 0.067(7) 0.162(11) 0.105(7) -0.030(7) -0.004(5) 0.044(7)
C21 0.055(6) 0.131(8) 0.066(5) -0.019(5) 0.000(4) 0.018(5)
C22 0.040(4) 0.062(4) 0.055(4) -0.004(3) -0.004(3) -0.005(3)
C23 0.082(7) 0.072(5) 0.066(4) -0.008(4) 0.020(4) -0.022(5)
C24 0.102(9) 0.081(6) 0.098(6) -0.010(5) 0.016(6) -0.036(6)
C25 0.088(8) 0.113(8) 0.073(6) 0.004(5) -0.003(5) -0.042(6)
C26 0.071(7) 0.139(9) 0.061(5) 0.002(5) 0.012(4) -0.041(6)
C27 0.076(7) 0.090(6) 0.057(4) -0.018(4) 0.008(4) -0.017(5)
C28 0.125(15) 0.40(3) 0.094(10) 0.052(12) 0.002(9) 0.047(16)
Cl1 0.147(4) 0.208(4) 0.172(4) 0.044(3) 0.030(3) 0.036(3)
Cl2 0.161(5) 0.333(6) 0.130(3) 0.061(3) 0.023(3) 0.025(5)

loop_
_atom_type_symbol
_atom_type_description
_atom_type_scat_dispersion_real
_atom_type_scat_dispersion_imag
_atom_type_scat_source
Au Au -2.0133 8.8022 'International Tables Vol C Tables 4.2.6.8 and 6.1.1.4'
P P 0.1023 0.0942 'International Tables Vol C Tables 4.2.6.8 and 6.1.1.4'
O O 0.0106 0.0060 'International Tables Vol C Tables 4.2.6.8 and 6.1.1.4'
C C 0.0033 0.0016 'International Tables Vol C Tables 4.2.6.8 and 6.1.1.4'
Cl Cl 0.1484 0.1585 'International Tables Vol C Tables 4.2.6.8 and 6.1.1.4'
H H 0.0000 0.0000 'International Tables Vol C Tables 4.2.6.8 and 6.1.1.4'

loop_
_geom_angle_atom_site_label_1
_geom_angle_atom_site_label_2
_geom_angle_atom_site_label_3
_geom_angle
_geom_angle_site_symmetry_1
_geom_angle_site_symmetry_3
_geom_angle_publ_flag
C1 Au1 P1 178.9(2) . . ?
C22 P1 C16 104.8(3) . . ?
C22 P1 C10 105.4(3) . . ?
C16 P1 C10 106.3(3) . . ?
C22 P1 Au1 112.2(2) . . ?
C16 P1 Au1 112.9(2) . . ?
C10 P1 Au1 114.4(2) . . ?
C6 O1 C5 118.8(10) . . ?
C6' O1' C5 116.1(11) . . ?
C7 O2 C8 134.0(17) . . ?
C7' O2' C8' 133(2) . . ?
O3 O3 C9 104(8) 4_655 4_655 ?
O3 O3 C9' 52(6) 4_655 4_655 ?
C9 O3 C9' 52(2) 4_655 4_655 ?
O3 O3 C9 54(7) 4_655 . ?
C9 O3 C9 134(3) 4_655 . ?
C9' O3 C9 95(2) 4_655 . ?
O3 O3 O3' 5(3) 4_655 4_655 ?
C9 O3 O3' 107(3) 4_655 4_655 ?
C9' O3 O3' 55.6(19) 4_655 4_655 ?
C9 O3 O3' 54.2(18) . 4_655 ?
C9' O3' C9 98(3) . 4_655 ?
C9' O3' O3 55(2) . 4_655 ?
C9 O3' O3 59(2) 4_655 4_655 ?
C2 C1 Au1 171.8(6) . . ?
C1 C2 C3 174.0(7) . . ?
C3 C3 C4 119.3(4) 4_655 . ?
C3 C3 C2 124.3(4) 4_655 . ?
C4 C3 C2 116.4(6) . . ?
C5 C4 C3 121.2(6) . . ?
C4 C5 O1 124.1(7) . . ?
C4 C5 C5 119.4(4) . 4_655 ?
O1 C5 C5 114.8(5) . 4_655 ?
C4 C5 O1' 126.3(7) . . ?
O1 C5 O1' 28.5(5) . . ?
C5 C5 O1' 111.9(6) 4_655 . ?
O1 C6 C7 110.0(14) . . ?
O1' C6' C7' 106.0(17) . . ?
O2 C7 C6 121.5(16) . . ?
O2' C7' C6' 126(2) . . ?
C9 C8 O2 123(3) . . ?
C9' C8' O2' 118(2) . . ?
O3 C9 C8 116(3) 4_655 . ?
O3 C9 O3' 45(2) 4_655 4_655 ?
C8 C9 O3' 121(3) . 4_655 ?
O3 C9 O3 22(3) 4_655 . ?
C8 C9 O3 105(3) . . ?
O3' C9 O3 67(3) 4_655 . ?
C8' C9' O3 119(3) . 4_655 ?
C8' C9' O3' 115(3) . . ?
O3 C9' O3' 70(3) 4_655 . ?
C15 C10 C11 117.2(7) . . ?
C15 C10 P1 119.9(6) . . ?
C11 C10 P1 122.9(6) . . ?
C10 C11 C12 121.4(8) . . ?
C13 C12 C11 119.3(9) . . ?
C12 C13 C14 121.7(9) . . ?
C15 C14 C13 118.6(9) . . ?
C14 C15 C10 121.8(9) . . ?
C21 C16 C17 117.3(7) . . ?
C21 C16 P1 118.7(5) . . ?
C17 C16 P1 123.8(6) . . ?
C16 C17 C18 120.1(9) . . ?
C19 C18 C17 121.4(9) . . ?
C18 C19 C20 119.0(8) . . ?
C19 C20 C21 119.3(10) . . ?
C16 C21 C20 122.9(8) . . ?
C23 C22 C27 118.1(7) . . ?
C23 C22 P1 123.1(5) . . ?
C27 C22 P1 118.7(6) . . ?
C22 C23 C24 120.7(8) . . ?
C25 C24 C23 121.2(9) . . ?
C24 C25 C26 118.6(8) . . ?
C27 C26 C25 120.0(8) . . ?
C26 C27 C22 121.4(8) . . ?
Cl1 C28 Cl2 111.2(10) . . ?

loop_
_geom_bond_atom_site_label_1
_geom_bond_atom_site_label_2
_geom_bond_distance
_geom_bond_site_symmetry_2
_geom_bond_publ_flag
Au1 C1 2.017(7) . ?
Au1 P1 2.2796(17) . ?
P1 C22 1.804(7) . ?
P1 C16 1.807(7) . ?
P1 C10 1.822(7) . ?
O1 C6 1.369(19) . ?
O1 C5 1.404(11) . ?
O1' C6' 1.40(2) . ?
O1' C5 1.426(11) . ?
O2 C7 1.23(2) . ?
O2 C8 1.48(3) . ?
O2' C7' 1.09(2) . ?
O2' C8' 1.42(2) . ?
O3 O3 0.59(6) 4_655 ?
O3 C9 1.27(5) 4_655 ?
O3 C9' 1.42(5) 4_655 ?
O3 C9 1.52(5) . ?
O3 O3' 1.63(6) 4_655 ?
O3' C9' 1.43(5) . ?
O3' C9 1.44(4) 4_655 ?
O3' O3 1.63(6) 4_655 ?
C1 C2 1.187(9) . ?
C2 C3 1.440(8) . ?
C3 C3 1.365(12) 4_655 ?
C3 C4 1.418(8) . ?
C4 C5 1.355(9) . ?
C5 C5 1.424(13) 4_655 ?
C6 C7 1.44(2) . ?
C6' C7' 1.45(3) . ?
C8 C9 1.28(3) . ?
C8' C9' 1.40(4) . ?
C9 O3 1.27(5) 4_655 ?
C9 O3' 1.44(4) 4_655 ?
C9' O3 1.42(5) 4_655 ?
C10 C15 1.375(10) . ?
C10 C11 1.380(10) . ?
C11 C12 1.385(11) . ?
C12 C13 1.324(15) . ?
C13 C14 1.379(14) . ?
C14 C15 1.369(11) . ?
C16 C21 1.355(11) . ?
C16 C17 1.372(10) . ?
C17 C18 1.389(12) . ?
C18 C19 1.349(13) . ?
C19 C20 1.362(12) . ?
C20 C21 1.377(12) . ?
C22 C23 1.382(10) . ?
C22 C27 1.393(9) . ?
C23 C24 1.391(12) . ?
C24 C25 1.360(13) . ?
C25 C26 1.414(12) . ?
C26 C27 1.371(10) . ?
C28 Cl1 1.683(18) . ?
C28 Cl2 1.715(16) . ?
